data_2019762
loop_
_publ_author_name
'Campos-Gaxiola, Jos\'e J.'
'Arredondo Rea, Susana P.'
'Corral Higuera, Ram\'on'
'H\"opfl, Herbert'
'Cruz Enr\'iquez, Adriana'

_publ_section_title
;
 Two novel organic--inorganic hybrid materials from
 tetrachloridometallate(II) salts and
 4-[(<i>E</i>)-2-(pyridin-1-ium-2-yl)ethenyl]pyridinium
;
_journal_coeditor_code WQ3078
_journal_issue 1
_journal_name_full 'Acta Crystallographica Section C'
_journal_page_first
;
;
_journal_paper_doi 10.1107/S2053229614025650
_journal_volume 71
_journal_year 2015
_chemical_formula_iupac '(C12 H12 N2) [Zn Cl4]'
_chemical_formula_moiety 'C12 H12 N2 2+, Cl4 Zn 2-'
_chemical_formula_sum 'C12 H12 Cl4 N2 Zn'
_chemical_formula_weight 391.41
_chemical_name_systematic
;
4-[(<i>E</i>)-2-(Pyridin-1-ium-2-yl)ethenyl]pyridinium
tetrachloridozincate(II)
;
_space_group_IT_number 14
_symmetry_cell_setting monoclinic
_symmetry_space_group_name_Hall '-P 2ybc'
_symmetry_space_group_name_H-M 'P 1 21/c 1'
_atom_sites_solution_hydrogens geom
_atom_sites_solution_primary direct
_atom_sites_solution_secondary difmap
_audit_creation_method SHELXL97
_cell_angle_alpha 90.00
_cell_angle_beta 102.1730(10)
_cell_angle_gamma 90.00
_cell_formula_units_Z 4
_cell_length_a 7.7074(7)
_cell_length_b 12.4680(11)
_cell_length_c 15.9344(14)
_cell_measurement_reflns_used 9787
_cell_measurement_temperature 100(2)
_cell_measurement_theta_max 28.30
_cell_measurement_theta_min 2.60
_cell_volume 1496.8(2)
_computing_cell_refinement
;
SAINT-Plus NT (Bruker 2001)
;
_computing_data_collection
;
SMART (Bruker, 2000)
;
_computing_data_reduction
;
SAINT-Plus NT (Bruker 2001)
;
_computing_molecular_graphics
;
ORTEP-3 for Windows (Farrugia, 2012) and Mercury (Macrae <i>et al.</i>,
2008)
;
_computing_publication_material
;
publCIF (Westrip, 2010)
;
_computing_structure_refinement
;
SHELXTL-NT (Sheldrick, 2008)
;
_computing_structure_solution
;
SHELXTL-NT (Sheldrick, 2008)
;
_diffrn_ambient_temperature 100(2)
_diffrn_measured_fraction_theta_full 0.965
_diffrn_measured_fraction_theta_max 0.965
_diffrn_measurement_device_type 'Bruker SMART CCD area-detector'
_diffrn_measurement_method '\f and \w'
_diffrn_radiation_monochromator graphite
_diffrn_radiation_source 'fine-focus sealed tube'
_diffrn_radiation_type MoK\a
_diffrn_radiation_wavelength 0.71073
_diffrn_reflns_av_R_equivalents 0.0246
_diffrn_reflns_av_sigmaI/netI 0.0282
_diffrn_reflns_limit_h_max 9
_diffrn_reflns_limit_h_min -6
_diffrn_reflns_limit_k_max 14
_diffrn_reflns_limit_k_min -14
_diffrn_reflns_limit_l_max 16
_diffrn_reflns_limit_l_min -18
_diffrn_reflns_number 7110
_diffrn_reflns_theta_full 25.00
_diffrn_reflns_theta_max 25.00
_diffrn_reflns_theta_min 2.09
_exptl_absorpt_coefficient_mu 2.340
_exptl_absorpt_correction_T_max 0.44
_exptl_absorpt_correction_T_min 0.39
_exptl_absorpt_correction_type multi-scan
_exptl_absorpt_process_details
;
(SADABS; Sheldrick, 1996)
;
_exptl_crystal_colour brown
_exptl_crystal_density_diffrn 1.737
_exptl_crystal_density_method 'not measured'
_exptl_crystal_description block
_exptl_crystal_F_000 784
_exptl_crystal_size_max 0.49
_exptl_crystal_size_mid 0.43
_exptl_crystal_size_min 0.42
_refine_diff_density_max 0.425
_refine_diff_density_min -0.484
_refine_ls_extinction_method none
_refine_ls_goodness_of_fit_ref 1.093
_refine_ls_hydrogen_treatment mixed
_refine_ls_matrix_type full
_refine_ls_number_parameters 178
_refine_ls_number_reflns 2549
_refine_ls_number_restraints 2
_refine_ls_restrained_S_all 1.093
_refine_ls_R_factor_all 0.0274
_refine_ls_R_factor_gt 0.0260
_refine_ls_shift/su_max 0.000
_refine_ls_shift/su_mean 0.000
_refine_ls_structure_factor_coef Fsqd
_refine_ls_weighting_details 'calc w = 1/[\s^2^(Fo^2^)+(0.0279P)^2^+1.2017P] where P=(Fo^2^+2Fc^2^)/3'
_refine_ls_weighting_scheme calc
_refine_ls_wR_factor_gt 0.0629
_refine_ls_wR_factor_ref 0.0637
_reflns_number_gt 2442
_reflns_number_total 2549
_reflns_threshold_expression I>2\s(I)
_cod_data_source_file wq3078sup1.cif
_cod_data_source_block II
_cod_original_sg_symbol_H-M 'P 21/c'
_cod_database_code 2019762
_cod_database_fobs_code 2019762

loop_
_symmetry_equiv_pos_as_xyz
'x, y, z'
'-x, y+1/2, -z+1/2'
'-x, -y, -z'
'x, -y-1/2, z-1/2'

loop_
_atom_site_type_symbol
_atom_site_label
_atom_site_fract_x
_atom_site_fract_y
_atom_site_fract_z
_atom_site_U_iso_or_equiv
_atom_site_adp_type
_atom_site_calc_flag
_atom_site_refinement_flags
_atom_site_occupancy
_atom_site_symmetry_multiplicity
Zn Zn1 0.31141(4) 0.30176(2) 0.264259(17) 0.01287(10) Uani d . 1 1
Cl Cl1 0.43838(8) 0.22471(5) 0.38967(4) 0.01838(14) Uani d . 1 1
Cl Cl2 0.05976(8) 0.21417(4) 0.19880(4) 0.01610(14) Uani d . 1 1
Cl Cl3 0.51252(8) 0.29376(4) 0.17615(4) 0.01638(14) Uani d . 1 1
Cl Cl4 0.23619(8) 0.47508(4) 0.28222(4) 0.02006(15) Uani d . 1 1
N N1 0.3613(3) 1.07702(16) 0.09563(14) 0.0184(5) Uani d D 1 1
H H1' 0.418(3) 1.1344(12) 0.1089(18) 0.028 Uiso d D 1 1
N N2 -0.0678(3) 0.55020(15) 0.12901(12) 0.0138(4) Uani d D 1 1
H H2' -0.003(3) 0.560(2) 0.1778(7) 0.021 Uiso d D 1 1
C C1 0.3306(3) 1.01641(19) 0.16039(17) 0.0191(5) Uani d . 1 1
H H1 0.3730 1.0387 0.2181 0.023 Uiso calc R 1 1
C C2 0.2386(3) 0.92263(18) 0.14344(16) 0.0165(5) Uani d . 1 1
H H2 0.2172 0.8794 0.1893 0.020 Uiso calc R 1 1
C C3 0.1758(3) 0.89017(18) 0.05846(15) 0.0136(5) Uani d . 1 1
C C4 0.2121(3) 0.95564(18) -0.00707(16) 0.0164(5) Uani d . 1 1
H H4 0.1726 0.9352 -0.0654 0.020 Uiso calc R 1 1
C C5 0.3047(3) 1.04935(19) 0.01292(16) 0.0183(5) Uani d . 1 1
H H5 0.3287 1.0943 -0.0314 0.022 Uiso calc R 1 1
C C6 0.0716(3) 0.79282(17) 0.03569(16) 0.0150(5) Uani d . 1 1
H H6 0.0197 0.7815 -0.0232 0.018 Uiso calc R 1 1
C C7 0.0438(3) 0.71859(18) 0.09158(15) 0.0141(5) Uani d . 1 1
H H7 0.0991 0.7275 0.1503 0.017 Uiso calc R 1 1
C C8 -0.0675(3) 0.62423(18) 0.06699(15) 0.0134(5) Uani d . 1 1
C C9 -0.1719(3) 0.60408(18) -0.01343(15) 0.0142(5) Uani d . 1 1
H H9 -0.1733 0.6536 -0.0589 0.017 Uiso calc R 1 1
C C10 -0.2742(3) 0.51214(19) -0.02776(16) 0.0159(5) Uani d . 1 1
H H10 -0.3460 0.4988 -0.0830 0.019 Uiso calc R 1 1
C C11 -0.2725(3) 0.43912(18) 0.03841(16) 0.0164(5) Uani d . 1 1
H H11 -0.3437 0.3763 0.0294 0.020 Uiso calc R 1 1
C C12 -0.1657(3) 0.46004(18) 0.11672(15) 0.0155(5) Uani d . 1 1
H H12 -0.1607 0.4107 0.1626 0.019 Uiso calc R 1 1

loop_
_atom_site_aniso_label
_atom_site_aniso_U_11
_atom_site_aniso_U_22
_atom_site_aniso_U_33
_atom_site_aniso_U_12
_atom_site_aniso_U_13
_atom_site_aniso_U_23
Zn1 0.01101(17) 0.01667(15) 0.01050(17) -0.00008(10) 0.00128(13) 0.00070(10)
Cl1 0.0132(3) 0.0250(3) 0.0159(3) 0.0000(2) 0.0005(3) 0.0075(2)
Cl2 0.0128(3) 0.0219(3) 0.0129(3) -0.0033(2) 0.0010(3) 0.0005(2)
Cl3 0.0146(3) 0.0213(3) 0.0141(3) -0.0053(2) 0.0050(3) -0.0023(2)
Cl4 0.0194(3) 0.0201(3) 0.0176(3) 0.0056(2) -0.0030(3) -0.0031(2)
N1 0.0118(11) 0.0164(10) 0.0266(13) -0.0010(8) 0.0032(10) -0.0028(9)
N2 0.0108(11) 0.0209(10) 0.0090(10) 0.0002(8) 0.0002(9) 0.0001(8)
C1 0.0141(13) 0.0231(12) 0.0187(14) 0.0032(10) 0.0001(11) -0.0029(10)
C2 0.0145(13) 0.0193(12) 0.0147(13) 0.0037(10) 0.0008(11) 0.0014(9)
C3 0.0074(12) 0.0176(11) 0.0151(13) 0.0044(9) 0.0007(10) 0.0009(9)
C4 0.0120(12) 0.0214(12) 0.0149(13) 0.0019(10) 0.0008(11) -0.0001(10)
C5 0.0133(13) 0.0219(12) 0.0199(14) 0.0025(10) 0.0040(11) 0.0033(10)
C6 0.0116(12) 0.0203(12) 0.0121(13) 0.0006(9) 0.0000(11) -0.0018(9)
C7 0.0116(12) 0.0204(11) 0.0096(12) 0.0012(9) 0.0009(10) -0.0013(9)
C8 0.0084(12) 0.0195(11) 0.0135(13) 0.0033(9) 0.0050(10) 0.0002(9)
C9 0.0105(12) 0.0194(11) 0.0129(13) 0.0024(9) 0.0028(11) 0.0018(9)
C10 0.0091(12) 0.0225(12) 0.0154(13) 0.0015(10) 0.0011(10) -0.0044(10)
C11 0.0123(12) 0.0186(11) 0.0196(14) -0.0011(9) 0.0062(11) -0.0022(10)
C12 0.0127(13) 0.0189(11) 0.0168(14) 0.0000(10) 0.0078(11) 0.0033(9)

loop_
_atom_type_symbol
_atom_type_description
_atom_type_scat_dispersion_real
_atom_type_scat_dispersion_imag
_atom_type_scat_source
C C 0.0033 0.0016 'International Tables Vol C Tables 4.2.6.8 and 6.1.1.4'
H H 0.0000 0.0000 'International Tables Vol C Tables 4.2.6.8 and 6.1.1.4'
N N 0.0061 0.0033 'International Tables Vol C Tables 4.2.6.8 and 6.1.1.4'
Cl Cl 0.1484 0.1585 'International Tables Vol C Tables 4.2.6.8 and 6.1.1.4'
Zn Zn 0.2839 1.4301 'International Tables Vol C Tables 4.2.6.8 and 6.1.1.4'

loop_
_geom_angle_atom_site_label_1
_geom_angle_atom_site_label_2
_geom_angle_atom_site_label_3
_geom_angle
_geom_angle_publ_flag
Cl1 Zn1 Cl4 111.69(2) y
Cl1 Zn1 Cl2 111.80(2) y
Cl4 Zn1 Cl2 107.37(2) y
Cl1 Zn1 Cl3 107.50(2) y
Cl4 Zn1 Cl3 109.92(2) y
Cl2 Zn1 Cl3 108.52(2) y
C1 N1 C5 122.5(2) ?
C1 N1 H1' 117(2) ?
C5 N1 H1' 121(2) ?
C12 N2 C8 123.4(2) ?
C12 N2 H2' 117.4(19) ?
C8 N2 H2' 119.1(19) ?
N1 C1 C2 120.0(2) ?
N1 C1 H1 120.0 ?
C2 C1 H1 120.0 ?
C1 C2 C3 119.9(2) ?
C1 C2 H2 120.0 ?
C3 C2 H2 120.0 ?
C4 C3 C2 118.1(2) ?
C4 C3 C6 119.1(2) ?
C2 C3 C6 122.8(2) ?
C5 C4 C3 120.0(2) ?
C5 C4 H4 120.0 ?
C3 C4 H4 120.0 ?
N1 C5 C4 119.5(2) ?
N1 C5 H5 120.3 ?
C4 C5 H5 120.3 ?
C7 C6 C3 124.7(2) ?
C7 C6 H6 117.6 ?
C3 C6 H6 117.6 ?
C6 C7 C8 123.2(2) ?
C6 C7 H7 118.4 ?
C8 C7 H7 118.4 ?
N2 C8 C9 117.5(2) ?
N2 C8 C7 116.4(2) ?
C9 C8 C7 126.1(2) ?
C10 C9 C8 120.2(2) ?
C10 C9 H9 119.9 ?
C8 C9 H9 119.9 ?
C9 C10 C11 120.2(2) ?
C9 C10 H10 119.9 ?
C11 C10 H10 119.9 ?
C12 C11 C10 118.3(2) ?
C12 C11 H11 120.8 ?
C10 C11 H11 120.8 ?
N2 C12 C11 120.2(2) ?
N2 C12 H12 119.9 ?
C11 C12 H12 119.9 ?

loop_
_geom_bond_atom_site_label_1
_geom_bond_atom_site_label_2
_geom_bond_distance
_geom_bond_publ_flag
Zn1 Cl1 2.2470(7) y
Zn1 Cl4 2.2710(6) y
Zn1 Cl2 2.2780(7) y
Zn1 Cl3 2.3024(6) y
N1 C1 1.340(3) ?
N1 C5 1.343(3) ?
N1 H1' 0.8400(11) ?
N2 C12 1.345(3) ?
N2 C8 1.353(3) ?
N2 H2' 0.8400(10) ?
C1 C2 1.365(3) ?
C1 H1 0.9500 ?
C2 C3 1.398(3) ?
C2 H2 0.9500 ?
C3 C4 1.399(3) ?
C3 C6 1.459(3) ?
C4 C5 1.371(3) ?
C4 H4 0.9500 ?
C5 H5 0.9500 ?
C6 C7 1.333(3) ?
C6 H6 0.9500 ?
C7 C8 1.460(3) ?
C7 H7 0.9500 ?
C8 C9 1.385(3) ?
C9 C10 1.383(3) ?
C9 H9 0.9500 ?
C10 C11 1.391(3) ?
C10 H10 0.9500 ?
C11 C12 1.367(4) ?
C11 H11 0.9500 ?
C12 H12 0.9500 ?

loop_
_geom_hbond_atom_site_label_D
_geom_hbond_atom_site_label_H
_geom_hbond_atom_site_label_A
_geom_hbond_site_symmetry_A
_geom_hbond_distance_DH
_geom_hbond_distance_HA
_geom_hbond_distance_DA
_geom_hbond_angle_DHA
_geom_hbond_publ_flag
N2 H2' Cl4 1_555 0.84 2.45 3.149(2) 142 yes
N1 H1' Cl3 1_565 0.84 2.30 3.111(2) 162 yes
C4 H4 Cl4 4_575 0.95 2.81 3.509(3) 131 yes
C5 H5 Cl1 4_575 0.95 2.80 3.702(3) 159 yes
C6 H6 Cl2 3_565 0.95 2.74 3.660(3) 165 yes
C11 H11 Cl1 4_465 0.95 2.79 3.540(2) 136 yes

loop_
_geom_torsion_atom_site_label_1
_geom_torsion_atom_site_label_2
_geom_torsion_atom_site_label_3
_geom_torsion_atom_site_label_4
_geom_torsion
C5 N1 C1 C2 -0.1(3)
N1 C1 C2 C3 -0.2(3)
C1 C2 C3 C4 0.7(3)
C1 C2 C3 C6 -177.9(2)
C2 C3 C4 C5 -0.9(3)
C6 C3 C4 C5 177.8(2)
C1 N1 C5 C4 -0.1(3)
C3 C4 C5 N1 0.6(3)
C4 C3 C6 C7 172.7(2)
C2 C3 C6 C7 -8.7(4)
C3 C6 C7 C8 177.4(2)
C12 N2 C8 C9 -1.1(3)
C12 N2 C8 C7 178.8(2)
C6 C7 C8 N2 173.0(2)
C6 C7 C8 C9 -7.0(4)
N2 C8 C9 C10 1.2(3)
C7 C8 C9 C10 -178.7(2)
C8 C9 C10 C11 -0.2(3)
C9 C10 C11 C12 -1.0(3)
C8 N2 C12 C11 -0.1(3)
C10 C11 C12 N2 1.1(3)
